data_4088683
loop_
_publ_author_name
'Chadwick, F. Mark'
'Cooper, Robert T.'
'O&#x2019;Hare, Dermot'

_publ_section_title
;
 Zirconium and Hafnium Permethylpentalene Compounds
;
_journal_issue 12
_journal_name_full Organometallics
_journal_page_first 2092
_journal_paper_doi 10.1021/acs.organomet.6b00301
_journal_volume 35
_journal_year 2016
_chemical_absolute_configuration unk
_chemical_compound_source SYN
_chemical_formula_moiety 'C15.50 H22 Zr1'
_chemical_formula_sum 'C15.5 H22 Zr'
_chemical_formula_weight 299.56
_chemical_melting_point ?
_space_group_IT_number 4
_space_group_name_Hall 'P 2yb'
_space_group_name_H-M_alt 'P 1 21 1'
_symmetry_cell_setting monoclinic
_symmetry_space_group_name_Hall 'P 2yb'
_symmetry_space_group_name_H-M 'P 1 21 1'
_atom_sites_solution_hydrogens difmap
_atom_sites_solution_primary direct
_audit_creation_date 13-06-12
_audit_creation_method CRYSTALS_ver_14.40
_cell_angle_alpha 90
_cell_angle_beta 103.2829(7)
_cell_angle_gamma 90
_cell_formula_units_Z 8
_cell_length_a 11.38020(10)
_cell_length_b 19.2215(2)
_cell_length_c 13.2547(2)
_cell_measurement_reflns_used 6395
_cell_measurement_temperature 150
_cell_measurement_theta_max 27
_cell_measurement_theta_min 5
_cell_volume 2821.83(6)
_computing_cell_refinement 'DENZO/SCALEPACK (Otwinowski & Minor, 1997)'
_computing_data_collection 'COLLECT (Nonius, 2001).'
_computing_data_reduction 'DENZO/SCALEPACK (Otwinowski & Minor, 1997)'
_computing_molecular_graphics 'CAMERON (Watkin et al., 1996)'
_computing_publication_material 'CRYSTALS (Betteridge et al., 2003)'
_computing_structure_refinement 'CRYSTALS (Betteridge et al., 2003)'
_computing_structure_solution 'SIR92 (Altomare et al., 1994)'
_diffrn_ambient_temperature 150
_diffrn_measured_fraction_theta_full 0.991
_diffrn_measured_fraction_theta_max 0.990
_diffrn_measurement_device Area
_diffrn_measurement_device_type 'Nonius KappaCCD'
_diffrn_measurement_method \w
_diffrn_radiation_monochromator graphite
_diffrn_radiation_type 'Mo K\a'
_diffrn_radiation_wavelength 0.71073
_diffrn_reflns_av_R_equivalents 0.045
_diffrn_reflns_limit_h_max 14
_diffrn_reflns_limit_h_min -14
_diffrn_reflns_limit_k_max 24
_diffrn_reflns_limit_k_min -24
_diffrn_reflns_limit_l_max 17
_diffrn_reflns_limit_l_min -17
_diffrn_reflns_number 29139
_diffrn_reflns_theta_full 26.118
_diffrn_reflns_theta_max 27.493
_diffrn_reflns_theta_min 5.117
_diffrn_standards_number 0
_exptl_absorpt_coefficient_mu 0.755
_exptl_absorpt_correction_T_max 0.90
_exptl_absorpt_correction_T_min 0.86
_exptl_absorpt_correction_type multi-scan
_exptl_absorpt_process_details 'DENZO/SCALEPACK (Otwinowski & Minor, 1997)'
_exptl_crystal_colour orange
_exptl_crystal_density_diffrn 1.410
_exptl_crystal_density_meas ?
_exptl_crystal_density_method 'not measured'
_exptl_crystal_description block
_exptl_crystal_F_000 1240
_exptl_crystal_size_max 0.240
_exptl_crystal_size_mid 0.180
_exptl_crystal_size_min 0.140
_refine_diff_density_max 0.85
_refine_diff_density_min -0.79
_refine_ls_extinction_method None
_refine_ls_goodness_of_fit_ref 0.8703
_refine_ls_hydrogen_treatment mixed
_refine_ls_matrix_type full
_refine_ls_number_parameters 637
_refine_ls_number_reflns 12621
_refine_ls_number_restraints 1
_refine_ls_R_factor_all 0.0532
_refine_ls_R_factor_gt 0.0422
_refine_ls_shift/su_max 0.1048555
_refine_ls_shift/su_mean 0.0035179
_refine_ls_structure_factor_coef Fsqd
_refine_ls_weighting_details
;
 Method, part 1, Chebychev polynomial, (Watkin, 1994, Prince, 1982) 
 [weight] = 1.0/[A~0~*T~0~(x)+A~1~*T~1~(x) ... +A~n-1~]*T~n-1~(x)] 
 where A~i~ are the Chebychev coefficients listed below and x= Fcalc/Fmax 
 Method = Robust Weighting (Prince, 1982) 
 W = [weight] * [1-(deltaF/6*sigmaF)^2^]^2^ 
 A~i~ are: 
 11.0 15.8 8.58 3.37 0.730 
;
_refine_ls_weighting_scheme calc
_refine_ls_wR_factor_all 0.1020
_refine_ls_wR_factor_gt 0.0907
_refine_ls_wR_factor_ref 0.1020
_reflns_limit_h_max 14
_reflns_limit_h_min -14
_reflns_limit_k_max 24
_reflns_limit_k_min -24
_reflns_limit_l_max 17
_reflns_limit_l_min 0
_reflns_number_gt 10971
_reflns_number_total 12621
_reflns_threshold_expression I>2.0\s(I)
_oxford_diffrn_Wilson_B_factor 1.86
_oxford_diffrn_Wilson_scale 40.62
_oxford_refine_ls_r_factor_ref 0.0532
_oxford_refine_ls_scale 0.16638(5)
_oxford_reflns_number_all 12621
_oxford_reflns_threshold_expression_ref I>-3.0\s(I)
_oxford_structure_analysis_title '9301145 PnstarZrClMe'
_cod_data_source_file om6b00301_si_002.cif
_cod_data_source_block 3Zr
_cod_depositor_comments
;
The following automatic conversions were performed:

data item '_chemical_melting_point' value 'not measured' was changed
to '?' -- the value is undefined or not given.

data item '_exptl_crystal_density_meas' value 'not measured' was
changed to '?' -- the value is perceived as not measured.

Automatic conversion script
Id: cif_fix_values 6909 2019-04-08 15:41:33Z antanas 
;
_cod_original_sg_symbol_H-M 'P 21 '
_cod_original_formula_sum 'C15.50 H22 Zr1'
_cod_database_code 4088683

loop_
_symmetry_equiv_pos_as_xyz
x,y,z
-x,y+1/2,-z

loop_
_atom_site_label
_atom_site_type_symbol
_atom_site_fract_x
_atom_site_fract_y
_atom_site_fract_z
_atom_site_U_iso_or_equiv
_atom_site_occupancy
_atom_site_adp_type
_atom_site_refinement_flags_posn
Zr1 Zr 0.60873(4) 0.42477(5) 1.08081(3) 0.0204 1.0000 Uani .
Zr2 Zr 0.81217(4) 0.43742(5) 0.96676(4) 0.0197 1.0000 Uani .
Zr3 Zr 1.24751(4) 0.49839(5) 0.51493(4) 0.0182 1.0000 Uani .
Zr4 Zr 1.23855(4) 0.34051(5) 0.49734(4) 0.0187 1.0000 Uani .
C1 C 0.4674(5) 0.4958(3) 1.1508(4) 0.0272 1.0000 Uani .
C2 C 0.5776(6) 0.5102(3) 1.2252(4) 0.0274 1.0000 Uani .
C3 C 0.6300(5) 0.4478(3) 1.2708(4) 0.0254 1.0000 Uani .
C4 C 0.5516(5) 0.3916(3) 1.2283(4) 0.0239 1.0000 Uani .
C5 C 0.5734(5) 0.3233(3) 1.1924(5) 0.0289 1.0000 Uani .
C6 C 0.4849(5) 0.3116(3) 1.0992(5) 0.0328 1.0000 Uani .
C7 C 0.4111(5) 0.3708(3) 1.0718(5) 0.0316 1.0000 Uani .
C8 C 0.4476(4) 0.4212(4) 1.1542(4) 0.0263 1.0000 Uani .
C9 C 0.3846(6) 0.5481(4) 1.0876(5) 0.0407 1.0000 Uani .
C10 C 0.6321(7) 0.5813(3) 1.2474(5) 0.0359 1.0000 Uani .
C11 C 0.7430(5) 0.4427(4) 1.3555(4) 0.0380 1.0000 Uani .
C12 C 0.6639(7) 0.2705(3) 1.2452(6) 0.0384 1.0000 Uani .
C13 C 0.4713(7) 0.2455(4) 1.0377(6) 0.0497 1.0000 Uani .
C14 C 0.3072(6) 0.3774(4) 0.9778(5) 0.0489 1.0000 Uani .
C15 C 0.6124(5) 0.3849(3) 0.9071(4) 0.0273 1.0000 Uani .
C16 C 0.8067(5) 0.3928(3) 1.1231(4) 0.0234 1.0000 Uani .
C17 C 0.6785(6) 0.5291(3) 1.0023(5) 0.0281 1.0000 Uani .
C18 C 1.0334(5) 0.4646(3) 1.0479(4) 0.0269 1.0000 Uani .
C19 C 0.9881(5) 0.5297(3) 1.0076(4) 0.0259 1.0000 Uani .
C20 C 0.9315(5) 0.5236(3) 0.8989(4) 0.0227 1.0000 Uani .
C21 C 0.9497(5) 0.4532(3) 0.8694(4) 0.0230 1.0000 Uani .
C22 C 0.8685(5) 0.4041(3) 0.8059(4) 0.0244 1.0000 Uani .
C23 C 0.8861(5) 0.3390(3) 0.8574(4) 0.0271 1.0000 Uani .
C24 C 0.9675(5) 0.3451(3) 0.9549(4) 0.0240 1.0000 Uani .
C25 C 1.0092(4) 0.4164(3) 0.9635(4) 0.0222 1.0000 Uani .
C26 C 1.1025(5) 0.4503(3) 1.1568(4) 0.0317 1.0000 Uani .
C27 C 0.9987(6) 0.5960(3) 1.0683(5) 0.0393 1.0000 Uani .
C28 C 0.8786(6) 0.5842(3) 0.8318(5) 0.0362 1.0000 Uani .
C29 C 0.7892(5) 0.4170(4) 0.6999(4) 0.0327 1.0000 Uani .
C30 C 0.8262(6) 0.2720(3) 0.8158(5) 0.0345 1.0000 Uani .
C31 C 1.0107(6) 0.2867(3) 1.0300(5) 0.0340 1.0000 Uani .
C32 C 1.3368(5) 0.6012(3) 0.4564(4) 0.0216 1.0000 Uani .
C33 C 1.4392(5) 0.5783(3) 0.5335(5) 0.0243 1.0000 Uani .
C34 C 1.4099(5) 0.5727(3) 0.6314(4) 0.0238 1.0000 Uani .
C35 C 1.2865(5) 0.5956(3) 0.6173(4) 0.0208 1.0000 Uani .
C36 C 1.1865(5) 0.5704(3) 0.6554(4) 0.0229 1.0000 Uani .
C37 C 1.0823(5) 0.5744(3) 0.5721(4) 0.0243 1.0000 Uani .
C38 C 1.1139(5) 0.5996(3) 0.4809(4) 0.0233 1.0000 Uani .
C39 C 1.2422(5) 0.6156(3) 0.5088(4) 0.0215 1.0000 Uani .
C40 C 1.3342(6) 0.6142(3) 0.3444(5) 0.0320 1.0000 Uani .
C41 C 1.5600(5) 0.5614(3) 0.5115(5) 0.0308 1.0000 Uani .
C42 C 1.4940(5) 0.5524(3) 0.7316(5) 0.0309 1.0000 Uani .
C43 C 1.1896(6) 0.5490(3) 0.7649(5) 0.0326 1.0000 Uani .
C44 C 0.9566(5) 0.5544(3) 0.5775(5) 0.0325 1.0000 Uani .
C45 C 1.0278(6) 0.6113(3) 0.3782(5) 0.0321 1.0000 Uani .
C46 C 1.0794(4) 0.4245(3) 0.4329(4) 0.0223 1.0000 Uani .
C47 C 1.3393(5) 0.4236(3) 0.4055(4) 0.0253 1.0000 Uani .
C48 C 1.2951(5) 0.4134(3) 0.6346(4) 0.0204 1.0000 Uani .
C49 C 1.3227(5) 0.2406(3) 0.4240(4) 0.0232 1.0000 Uani .
C50 C 1.4217(5) 0.2575(3) 0.5071(5) 0.0234 1.0000 Uani .
C51 C 1.3889(5) 0.2567(3) 0.6032(4) 0.0211 1.0000 Uani .
C52 C 1.2633(5) 0.2357(3) 0.5818(4) 0.0213 1.0000 Uani .
C53 C 1.1602(5) 0.2610(3) 0.6185(4) 0.0227 1.0000 Uani .
C54 C 1.0627(5) 0.2633(3) 0.5327(4) 0.0247 1.0000 Uani .
C55 C 1.0972(5) 0.2447(3) 0.4403(4) 0.0245 1.0000 Uani .
C56 C 1.2222(5) 0.2241(3) 0.4699(4) 0.0223 1.0000 Uani .
C57 C 1.3282(6) 0.2345(3) 0.3117(5) 0.0332 1.0000 Uani .
C58 C 1.5464(6) 0.2752(3) 0.4924(5) 0.0329 1.0000 Uani .
C59 C 1.4683(5) 0.2712(3) 0.7072(4) 0.0280 1.0000 Uani .
C60 C 1.1577(6) 0.2743(3) 0.7302(5) 0.0327 1.0000 Uani .
C61 C 0.9357(6) 0.2851(3) 0.5360(5) 0.0336 1.0000 Uani .
C62 C 1.0128(6) 0.2400(3) 0.3350(5) 0.0319 1.0000 Uani .
H91 H 0.3490 0.5284 1.0205 0.0631 1.0000 Uiso R
H92 H 0.3217 0.5610 1.1222 0.0632 1.0000 Uiso R
H93 H 0.4306 0.5888 1.0784 0.0631 1.0000 Uiso R
H101 H 0.7187 0.5779 1.2702 0.0574 1.0000 Uiso R
H102 H 0.5995 0.6034 1.3004 0.0573 1.0000 Uiso R
H103 H 0.6123 0.6088 1.1852 0.0573 1.0000 Uiso R
H111 H 0.7854 0.4011 1.3467 0.0611 1.0000 Uiso R
H112 H 0.7229 0.4418 1.4222 0.0610 1.0000 Uiso R
H113 H 0.7924 0.4827 1.3513 0.0612 1.0000 Uiso R
H121 H 0.7019 0.2484 1.1954 0.0609 1.0000 Uiso R
H122 H 0.6245 0.2358 1.2785 0.0610 1.0000 Uiso R
H123 H 0.7247 0.2927 1.2970 0.0612 1.0000 Uiso R
H131 H 0.4294 0.2542 0.9674 0.0773 1.0000 Uiso R
H132 H 0.4259 0.2124 1.0673 0.0771 1.0000 Uiso R
H133 H 0.5489 0.2262 1.0382 0.0769 1.0000 Uiso R
H141 H 0.2920 0.4262 0.9614 0.0760 1.0000 Uiso R
H142 H 0.2367 0.3561 0.9919 0.0761 1.0000 Uiso R
H143 H 0.3280 0.3538 0.9200 0.0760 1.0000 Uiso R
H261 H 1.0928 0.4020 1.1726 0.0464 1.0000 Uiso R
H262 H 1.1871 0.4597 1.1633 0.0462 1.0000 Uiso R
H263 H 1.0718 0.4789 1.2046 0.0464 1.0000 Uiso R
H271 H 0.9287 0.6246 1.0433 0.0629 1.0000 Uiso R
H272 H 1.0694 0.6210 1.0606 0.0630 1.0000 Uiso R
H273 H 1.0051 0.5857 1.1399 0.0631 1.0000 Uiso R
H281 H 0.8173 0.5681 0.7735 0.0551 1.0000 Uiso R
H282 H 0.9419 0.6071 0.8061 0.0549 1.0000 Uiso R
H283 H 0.8438 0.6170 0.8712 0.0550 1.0000 Uiso R
H291 H 0.7193 0.3871 0.6894 0.0501 1.0000 Uiso R
H292 H 0.7626 0.4645 0.6928 0.0500 1.0000 Uiso R
H293 H 0.8321 0.4064 0.6469 0.0502 1.0000 Uiso R
H301 H 0.7997 0.2469 0.8695 0.0541 1.0000 Uiso R
H302 H 0.8829 0.2436 0.7912 0.0541 1.0000 Uiso R
H303 H 0.7575 0.2815 0.7593 0.0542 1.0000 Uiso R
H311 H 1.0333 0.3044 1.0998 0.0539 1.0000 Uiso R
H312 H 1.0805 0.2642 1.0143 0.0541 1.0000 Uiso R
H313 H 0.9473 0.2525 1.0250 0.0541 1.0000 Uiso R
H401 H 1.2537 0.6071 0.3034 0.0494 1.0000 Uiso R
H402 H 1.3577 0.6615 0.3360 0.0492 1.0000 Uiso R
H403 H 1.3892 0.5833 0.3210 0.0491 1.0000 Uiso R
H411 H 1.6062 0.5348 0.5680 0.0473 1.0000 Uiso R
H412 H 1.6019 0.6035 0.5035 0.0469 1.0000 Uiso R
H413 H 1.5491 0.5350 0.4495 0.0468 1.0000 Uiso R
H421 H 1.4487 0.5290 0.7744 0.0505 1.0000 Uiso R
H422 H 1.5321 0.5933 0.7673 0.0503 1.0000 Uiso R
H423 H 1.5548 0.5210 0.7175 0.0504 1.0000 Uiso R
H431 H 1.1256 0.5163 0.7644 0.0539 1.0000 Uiso R
H432 H 1.1794 0.5894 0.8047 0.0543 1.0000 Uiso R
H433 H 1.2655 0.5270 0.7944 0.0541 1.0000 Uiso R
H441 H 0.9165 0.5314 0.5140 0.0501 1.0000 Uiso R
H442 H 0.9110 0.5951 0.5867 0.0501 1.0000 Uiso R
H443 H 0.9606 0.5235 0.6354 0.0501 1.0000 Uiso R
H451 H 1.0618 0.6451 0.3403 0.0505 1.0000 Uiso R
H452 H 0.9516 0.6281 0.3876 0.0502 1.0000 Uiso R
H453 H 1.0149 0.5696 0.3388 0.0503 1.0000 Uiso R
H571 H 1.2491 0.2399 0.2677 0.0513 1.0000 Uiso R
H572 H 1.3793 0.2703 0.2944 0.0513 1.0000 Uiso R
H573 H 1.3602 0.1898 0.2990 0.0513 1.0000 Uiso R
H581 H 1.5920 0.2994 0.5522 0.0511 1.0000 Uiso R
H582 H 1.5402 0.3039 0.4320 0.0509 1.0000 Uiso R
H583 H 1.5892 0.2330 0.4830 0.0509 1.0000 Uiso R
H591 H 1.4235 0.2935 0.7515 0.0433 1.0000 Uiso R
H592 H 1.5350 0.3005 0.7011 0.0432 1.0000 Uiso R
H593 H 1.5009 0.2284 0.7398 0.0432 1.0000 Uiso R
H601 H 1.0942 0.3062 0.7347 0.0523 1.0000 Uiso R
H602 H 1.2340 0.2927 0.7665 0.0521 1.0000 Uiso R
H603 H 1.1441 0.2311 0.7612 0.0522 1.0000 Uiso R
H611 H 0.8991 0.3102 0.4734 0.0521 1.0000 Uiso R
H612 H 0.9389 0.3149 0.5950 0.0526 1.0000 Uiso R
H613 H 0.8892 0.2445 0.5418 0.0522 1.0000 Uiso R
H621 H 1.0596 0.2365 0.2833 0.0491 1.0000 Uiso R
H622 H 0.9644 0.2814 0.3241 0.0491 1.0000 Uiso R
H623 H 0.9614 0.2000 0.3324 0.0491 1.0000 Uiso R
H161 H 0.8551 0.4163 1.1810 0.0291 1.0000 Uiso R
H162 H 0.8209 0.3441 1.1304 0.0291 1.0000 Uiso R
H171 H 0.727(6) 0.555(4) 1.049(6) 0.0351 1.0000 Uiso .
H172 H 0.691(6) 0.542(4) 0.925(6) 0.0351 1.0000 Uiso .
H173 H 0.603(7) 0.538(4) 0.988(6) 0.0351 1.0000 Uiso .
H151 H 0.535(6) 0.395(3) 0.898(5) 0.0343 1.0000 Uiso .
H152 H 0.634(6) 0.401(3) 0.840(5) 0.0343 1.0000 Uiso .
H153 H 0.608(6) 0.335(4) 0.901(5) 0.0343 1.0000 Uiso .
H471 H 1.322(6) 0.379(4) 0.364(6) 0.0308 1.0000 Uiso .
H472 H 1.408(6) 0.415(4) 0.425(5) 0.0308 1.0000 Uiso .
H473 H 1.306(6) 0.462(4) 0.363(5) 0.0308 1.0000 Uiso .
H481 H 1.383(5) 0.410(3) 0.660(4) 0.0258 1.0000 Uiso .
H482 H 1.246(5) 0.416(4) 0.687(4) 0.0258 1.0000 Uiso .
H461 H 1.025(5) 0.428(4) 0.476(4) 0.0283 1.0000 Uiso .
H462 H 1.079(6) 0.473(3) 0.386(5) 0.0283 1.0000 Uiso .
H463 H 1.058(6) 0.395(3) 0.387(5) 0.0283 1.0000 Uiso .

loop_
_atom_site_aniso_label
_atom_site_aniso_U_11
_atom_site_aniso_U_22
_atom_site_aniso_U_33
_atom_site_aniso_U_23
_atom_site_aniso_U_13
_atom_site_aniso_U_12
Zr1 0.01598(19) 0.0257(2) 0.0203(2) -0.0003(2) 0.00574(16) 0.0004(2)
Zr2 0.0179(2) 0.0223(3) 0.0199(2) 0.00026(17) 0.00624(17) 0.00076(17)
Zr3 0.0205(2) 0.0121(2) 0.0220(2) -0.00097(18) 0.00499(19) -0.00042(18)
Zr4 0.0208(2) 0.0121(2) 0.0230(2) 0.00007(18) 0.00462(19) -0.00007(18)
C1 0.024(3) 0.033(3) 0.027(3) -0.002(2) 0.012(2) 0.010(2)
C2 0.026(3) 0.032(3) 0.026(3) -0.004(2) 0.011(2) 0.001(2)
C3 0.027(3) 0.029(3) 0.021(2) 0.000(2) 0.006(2) 0.003(2)
C4 0.022(3) 0.035(3) 0.019(2) 0.004(2) 0.013(2) 0.000(2)
C5 0.028(3) 0.030(3) 0.031(3) 0.004(2) 0.013(2) -0.002(2)
C6 0.025(3) 0.039(3) 0.035(3) -0.004(3) 0.009(2) -0.010(2)
C7 0.019(3) 0.047(3) 0.032(3) -0.010(3) 0.012(2) -0.009(2)
C8 0.0156(19) 0.041(3) 0.024(2) -0.003(2) 0.0076(17) 0.001(2)
C9 0.039(3) 0.048(4) 0.037(3) 0.008(3) 0.012(3) 0.017(3)
C10 0.043(4) 0.032(3) 0.035(3) -0.010(2) 0.014(3) -0.004(3)
C11 0.031(3) 0.054(4) 0.028(3) -0.003(3) 0.004(2) 0.001(3)
C12 0.044(4) 0.031(3) 0.045(4) 0.008(3) 0.021(3) 0.005(3)
C13 0.050(4) 0.043(4) 0.060(5) -0.019(3) 0.023(4) -0.015(3)
C14 0.028(3) 0.079(5) 0.038(4) -0.015(3) 0.003(3) -0.005(3)
C15 0.021(3) 0.040(3) 0.022(3) -0.006(2) 0.006(2) -0.005(2)
C16 0.021(2) 0.029(2) 0.021(2) 0.007(2) 0.0050(19) 0.004(2)
C17 0.028(3) 0.030(3) 0.026(3) 0.001(2) 0.004(2) 0.006(2)
C18 0.025(3) 0.030(3) 0.026(3) -0.003(2) 0.006(2) -0.006(2)
C19 0.025(3) 0.026(3) 0.027(3) -0.004(2) 0.006(2) -0.003(2)
C20 0.024(3) 0.024(2) 0.021(3) 0.001(2) 0.007(2) -0.003(2)
C21 0.022(2) 0.030(3) 0.021(2) -0.001(2) 0.013(2) -0.004(2)
C22 0.022(2) 0.030(3) 0.024(3) 0.000(2) 0.011(2) 0.0042(19)
C23 0.025(3) 0.028(3) 0.031(3) -0.005(2) 0.012(2) 0.001(2)
C24 0.020(2) 0.027(3) 0.027(3) -0.002(2) 0.008(2) 0.003(2)
C25 0.0142(19) 0.025(2) 0.029(2) 0.003(2) 0.0075(17) 0.000(2)
C26 0.025(3) 0.038(3) 0.029(3) -0.001(2) 0.000(2) -0.006(2)
C27 0.046(4) 0.028(3) 0.040(4) -0.005(3) 0.002(3) -0.005(3)
C28 0.045(4) 0.028(3) 0.038(3) 0.011(2) 0.015(3) 0.007(3)
C29 0.034(3) 0.036(3) 0.028(3) -0.004(3) 0.005(2) -0.006(3)
C30 0.037(3) 0.022(3) 0.046(4) -0.007(2) 0.012(3) -0.001(2)
C31 0.029(3) 0.026(3) 0.045(4) 0.007(2) 0.007(3) 0.007(2)
C32 0.029(3) 0.015(2) 0.021(3) 0.0015(19) 0.007(2) -0.0009(19)
C33 0.023(3) 0.015(2) 0.032(3) -0.001(2) 0.001(2) -0.0046(19)
C34 0.021(3) 0.023(3) 0.028(3) 0.000(2) 0.008(2) -0.002(2)
C35 0.028(3) 0.012(2) 0.021(2) -0.0082(18) 0.005(2) -0.0054(19)
C36 0.027(3) 0.018(2) 0.025(3) -0.0008(19) 0.008(2) 0.0031(19)
C37 0.028(3) 0.019(2) 0.029(3) -0.003(2) 0.013(2) 0.005(2)
C38 0.026(3) 0.017(2) 0.026(3) -0.003(2) 0.004(2) 0.003(2)
C39 0.026(3) 0.009(2) 0.029(3) 0.0021(19) 0.006(2) 0.0019(18)
C40 0.039(3) 0.032(3) 0.026(3) 0.006(2) 0.009(3) 0.001(2)
C41 0.021(3) 0.031(3) 0.042(3) 0.001(3) 0.012(2) -0.002(2)
C42 0.028(3) 0.028(3) 0.033(3) 0.001(2) -0.002(2) -0.002(2)
C43 0.040(3) 0.033(3) 0.027(3) -0.001(2) 0.011(2) 0.001(2)
C44 0.025(3) 0.031(3) 0.042(3) -0.006(3) 0.010(3) -0.005(2)
C45 0.033(3) 0.021(3) 0.041(3) 0.003(2) 0.005(3) 0.005(2)
C46 0.023(2) 0.017(2) 0.022(2) -0.001(2) -0.0022(18) -0.001(2)
C47 0.031(2) 0.015(2) 0.032(3) 0.000(2) 0.012(2) 0.005(2)
C48 0.028(2) 0.013(2) 0.019(2) 0.0025(18) 0.0030(19) 0.004(2)
C49 0.027(3) 0.015(2) 0.027(3) -0.0057(19) 0.004(2) -0.002(2)
C50 0.021(3) 0.017(2) 0.032(3) 0.000(2) 0.006(2) 0.0049(19)
C51 0.024(3) 0.015(2) 0.023(3) 0.0039(18) 0.004(2) 0.0014(18)
C52 0.026(3) 0.013(2) 0.025(3) 0.0031(19) 0.006(2) 0.0009(19)
C53 0.029(3) 0.019(2) 0.021(3) 0.0008(19) 0.008(2) -0.005(2)
C54 0.024(3) 0.017(2) 0.030(3) 0.004(2) 0.001(2) -0.002(2)
C55 0.024(3) 0.017(2) 0.031(3) -0.001(2) 0.004(2) -0.003(2)
C56 0.025(3) 0.010(2) 0.027(3) -0.0018(19) -0.003(2) 0.0014(18)
C57 0.039(3) 0.033(3) 0.029(3) -0.008(2) 0.011(3) 0.002(3)
C58 0.029(3) 0.027(3) 0.045(4) 0.000(3) 0.012(3) 0.002(2)
C59 0.021(3) 0.029(3) 0.031(3) 0.000(2) -0.001(2) 0.003(2)
C60 0.038(3) 0.031(3) 0.030(3) 0.004(2) 0.008(3) -0.004(2)
C61 0.033(3) 0.021(3) 0.049(4) 0.003(2) 0.016(3) -0.003(2)
C62 0.029(3) 0.026(3) 0.035(3) -0.002(2) -0.004(2) -0.001(2)

loop_
_atom_type_symbol
_atom_type_scat_dispersion_real
_atom_type_scat_dispersion_imag
_atom_type_scat_Cromer_Mann_a1
_atom_type_scat_Cromer_Mann_b1
_atom_type_scat_Cromer_Mann_a2
_atom_type_scat_Cromer_Mann_b2
_atom_type_scat_Cromer_Mann_a3
_atom_type_scat_Cromer_Mann_b3
_atom_type_scat_Cromer_Mann_a4
_atom_type_scat_Cromer_Mann_b4
_atom_type_scat_Cromer_Mann_c
_atom_type_scat_source
C 0.0033 0.0016 2.3100 20.8439 1.0200 10.2075 1.5886 0.5687 0.8650 51.6512 0.2156 'International Tables Vol C 4.2.6.8 and 6.1.1.4'
H 0.0000 0.0000 0.4930 10.5109 0.3229 26.1257 0.1402 3.1424 0.0408 57.7998 0.0030 'International Tables Vol C 4.2.6.8 and 6.1.1.4'
Zr -2.9673 0.5597 17.8765 1.2762 10.9480 11.9160 5.4173 0.1176 3.6572 87.6627 2.0693 'International Tables Vol C 4.2.6.8 and 6.1.1.4'
Cl 0.1484 0.1585 11.4604 0.0104 7.1964 1.1662 6.2556 18.5194 1.6455 47.7784 -9.5574 'International Tables Vol C 4.2.6.8 and 6.1.1.4'

loop_
_geom_angle_atom_site_label_1
_geom_angle_atom_site_label_2
_geom_angle_atom_site_label_3
_geom_angle
_geom_angle_publ_flag
Zr2 Zr1 C1 141.49(15) yes
Zr2 Zr1 C2 124.06(13) yes
C1 Zr1 C2 32.75(18) yes
Zr2 Zr1 C3 124.96(12) yes
C1 Zr1 C3 56.12(17) yes
C2 Zr1 C3 31.94(18) yes
Zr2 Zr1 C4 147.38(13) yes
C1 Zr1 C4 59.41(19) yes
C2 Zr1 C4 55.6(2) yes
C3 Zr1 C4 34.27(18) yes
Zr2 Zr1 C5 126.19(14) yes
C1 Zr1 C5 90.1(2) yes
C2 Zr1 C5 89.40(19) yes
C3 Zr1 C5 62.77(19) yes
C4 Zr1 C5 34.19(19) yes
Zr2 Zr1 C6 126.47(14) yes
C1 Zr1 C6 90.8(2) yes
C2 Zr1 C6 106.66(19) yes
C3 Zr1 C6 89.04(19) yes
C4 Zr1 C6 55.1(2) yes
Zr2 Zr1 C7 143.16(14) yes
C1 Zr1 C7 65.2(2) yes
C2 Zr1 C7 91.41(19) yes
C3 Zr1 C7 89.98(18) yes
C4 Zr1 C7 59.1(2) yes
Zr2 Zr1 C8 174.92(14) yes
C1 Zr1 C8 35.6(2) yes
C2 Zr1 C8 56.2(2) yes
C3 Zr1 C8 58.43(17) yes
C4 Zr1 C8 37.62(18) yes
Zr2 Zr1 C15 51.48(13) yes
C1 Zr1 C15 133.56(19) yes
C2 Zr1 C15 158.0(2) yes
C3 Zr1 C15 169.67(19) yes
C4 Zr1 C15 142.2(2) yes
Zr2 Zr1 C16 47.42(13) yes
C1 Zr1 C16 139.11(19) yes
C2 Zr1 C16 106.43(19) yes
C3 Zr1 C16 86.50(18) yes
C4 Zr1 C16 100.00(18) yes
Zr2 Zr1 C17 51.20(14) yes
C1 Zr1 C17 90.6(2) yes
C2 Zr1 C17 84.79(19) yes
C3 Zr1 C17 108.22(19) yes
C4 Zr1 C17 140.1(2) yes
C5 Zr1 C6 31.85(19) yes
C5 Zr1 C7 55.7(2) yes
C6 Zr1 C7 32.0(2) yes
C5 Zr1 C8 58.2(2) yes
C6 Zr1 C8 55.4(2) yes
C7 Zr1 C8 35.4(2) yes
C5 Zr1 C15 110.4(2) yes
C6 Zr1 C15 87.3(2) yes
C7 Zr1 C15 92.02(19) yes
C8 Zr1 C15 125.97(18) yes
C5 Zr1 C16 85.93(19) yes
C6 Zr1 C16 105.9(2) yes
C7 Zr1 C16 137.8(2) yes
C8 Zr1 C16 137.61(18) yes
C15 Zr1 C16 85.22(19) yes
C5 Zr1 C17 168.2(2) yes
C6 Zr1 C17 159.9(2) yes
C7 Zr1 C17 134.5(2) yes
C8 Zr1 C17 125.1(2) yes
C15 Zr1 C17 77.3(2) yes
C16 Zr1 C17 85.9(2) yes
Zr1 Zr2 C15 51.17(13) yes
Zr1 Zr2 C16 47.99(13) yes
C15 Zr2 C16 85.42(19) yes
Zr1 Zr2 C17 52.05(15) yes
C15 Zr2 C17 77.7(2) yes
C16 Zr2 C17 87.0(2) yes
Zr1 Zr2 C18 126.47(12) yes
C15 Zr2 C18 166.71(19) yes
C16 Zr2 C18 85.63(19) yes
C17 Zr2 C18 111.6(2) yes
Zr1 Zr2 C19 125.35(13) yes
C15 Zr2 C19 161.7(2) yes
C16 Zr2 C19 104.31(19) yes
C17 Zr2 C19 87.3(2) yes
C18 Zr2 C19 31.49(18) yes
Zr1 Zr2 C20 141.85(13) yes
C15 Zr2 C20 135.66(19) yes
C16 Zr2 C20 137.02(19) yes
C17 Zr2 C20 90.3(2) yes
C18 Zr2 C20 55.82(18) yes
Zr1 Zr2 C21 174.08(14) yes
C15 Zr2 C21 125.67(19) yes
C16 Zr2 C21 137.90(19) yes
C17 Zr2 C21 123.8(2) yes
C18 Zr2 C21 57.94(18) yes
Zr1 Zr2 C22 142.26(12) yes
C15 Zr2 C22 91.16(18) yes
C16 Zr2 C22 140.16(18) yes
C17 Zr2 C22 130.99(19) yes
C18 Zr2 C22 89.42(18) yes
Zr1 Zr2 C23 126.11(13) yes
C15 Zr2 C23 85.19(19) yes
C16 Zr2 C23 108.13(19) yes
C17 Zr2 C23 156.22(19) yes
C18 Zr2 C23 88.28(17) yes
Zr1 Zr2 C24 126.46(13) yes
C15 Zr2 C24 107.48(19) yes
C16 Zr2 C24 87.57(18) yes
C17 Zr2 C24 172.17(19) yes
C18 Zr2 C24 62.30(18) yes
Zr1 Zr2 C25 148.58(12) yes
C15 Zr2 C25 139.7(2) yes
C16 Zr2 C25 100.60(18) yes
C17 Zr2 C25 141.9(2) yes
C18 Zr2 C25 33.79(18) yes
C19 Zr2 C20 32.71(18) yes
C19 Zr2 C21 55.65(18) yes
C20 Zr2 C21 35.30(18) yes
C19 Zr2 C22 90.95(18) yes
C20 Zr2 C22 65.00(18) yes
C21 Zr2 C22 35.49(18) yes
C19 Zr2 C23 105.83(18) yes
C20 Zr2 C23 90.55(18) yes
C21 Zr2 C23 55.49(18) yes
C22 Zr2 C23 32.11(18) yes
C19 Zr2 C24 88.63(18) yes
C20 Zr2 C24 89.82(18) yes
C21 Zr2 C24 58.35(19) yes
C22 Zr2 C24 55.72(17) yes
C23 Zr2 C24 31.60(17) yes
C19 Zr2 C25 54.68(19) yes
C20 Zr2 C25 58.83(19) yes
C21 Zr2 C25 37.33(18) yes
C22 Zr2 C25 58.89(17) yes
C23 Zr2 C25 54.89(18) yes
C24 Zr2 C25 34.38(19) yes
C32 Zr3 C33 32.54(17) yes
C32 Zr3 C34 55.99(17) yes
C33 Zr3 C34 31.63(18) yes
C32 Zr3 C35 59.17(18) yes
C33 Zr3 C35 54.94(19) yes
C34 Zr3 C35 34.09(18) yes
C32 Zr3 C36 89.73(18) yes
C33 Zr3 C36 88.49(18) yes
C34 Zr3 C36 62.24(18) yes
C35 Zr3 C36 33.94(18) yes
C32 Zr3 C37 91.08(18) yes
C33 Zr3 C37 106.32(18) yes
C34 Zr3 C37 88.91(18) yes
C35 Zr3 C37 55.21(19) yes
C36 Zr3 C37 31.94(17) yes
C32 Zr3 C38 65.29(19) yes
C33 Zr3 C38 91.14(18) yes
C34 Zr3 C38 89.99(18) yes
C35 Zr3 C38 59.24(19) yes
C36 Zr3 C38 55.89(18) yes
C32 Zr3 C39 35.42(19) yes
C33 Zr3 C39 55.61(18) yes
C34 Zr3 C39 58.20(18) yes
C35 Zr3 C39 37.52(19) yes
C36 Zr3 C39 58.18(18) yes
C32 Zr3 C46 132.60(18) yes
C33 Zr3 C46 158.95(19) yes
C34 Zr3 C46 169.42(17) yes
C35 Zr3 C46 140.06(19) yes
C36 Zr3 C46 109.06(18) yes
C32 Zr3 C47 91.25(19) yes
C33 Zr3 C47 86.58(19) yes
C34 Zr3 C47 109.82(18) yes
C35 Zr3 C47 141.3(2) yes
C36 Zr3 C47 169.23(18) yes
C32 Zr3 C48 139.80(19) yes
C33 Zr3 C48 107.28(18) yes
C34 Zr3 C48 87.52(18) yes
C35 Zr3 C48 101.07(19) yes
C36 Zr3 C48 86.65(17) yes
C37 Zr3 C38 32.34(18) yes
C37 Zr3 C39 55.92(18) yes
C38 Zr3 C39 35.76(19) yes
C37 Zr3 C46 84.96(18) yes
C38 Zr3 C46 89.43(19) yes
C39 Zr3 C46 123.79(19) yes
C37 Zr3 C47 158.68(19) yes
C38 Zr3 C47 133.73(19) yes
C39 Zr3 C47 125.3(2) yes
C46 Zr3 C47 77.92(19) yes
C37 Zr3 C48 105.81(18) yes
C38 Zr3 C48 138.14(19) yes
C39 Zr3 C48 138.58(19) yes
C46 Zr3 C48 85.87(18) yes
C47 Zr3 C48 85.69(19) yes
C46 Zr4 C47 77.77(18) yes
C46 Zr4 C48 85.58(17) yes
C47 Zr4 C48 85.23(18) yes
C46 Zr4 C49 135.28(18) yes
C47 Zr4 C49 92.53(19) yes
C48 Zr4 C49 137.63(18) yes
C46 Zr4 C50 161.43(18) yes
C47 Zr4 C50 87.93(18) yes
C48 Zr4 C50 105.19(18) yes
C49 Zr4 C50 32.48(18) yes
C46 Zr4 C51 166.74(17) yes
C47 Zr4 C51 110.93(18) yes
C48 Zr4 C51 85.25(17) yes
C49 Zr4 C51 56.15(18) yes
C50 Zr4 C51 31.77(18) yes
C46 Zr4 C52 138.94(19) yes
C47 Zr4 C52 142.95(19) yes
C48 Zr4 C52 99.82(18) yes
C49 Zr4 C52 59.20(19) yes
C50 Zr4 C52 55.21(19) yes
C46 Zr4 C53 106.37(18) yes
C47 Zr4 C53 170.50(18) yes
C48 Zr4 C53 86.57(17) yes
C49 Zr4 C53 90.30(18) yes
C50 Zr4 C53 89.60(18) yes
C46 Zr4 C54 84.31(17) yes
C47 Zr4 C54 157.46(18) yes
C48 Zr4 C54 107.09(18) yes
C49 Zr4 C54 90.64(18) yes
C50 Zr4 C54 106.22(17) yes
C46 Zr4 C55 90.42(18) yes
C47 Zr4 C55 133.42(19) yes
C48 Zr4 C55 139.22(19) yes
C49 Zr4 C55 64.91(19) yes
C50 Zr4 C55 90.91(18) yes
C46 Zr4 C56 124.88(19) yes
C47 Zr4 C56 126.5(2) yes
C48 Zr4 C56 137.34(19) yes
C49 Zr4 C56 35.6(2) yes
C50 Zr4 C56 55.85(19) yes
C51 Zr4 C52 34.57(18) yes
C51 Zr4 C53 63.52(18) yes
C52 Zr4 C53 34.72(18) yes
C51 Zr4 C54 89.26(17) yes
C52 Zr4 C54 55.06(18) yes
C53 Zr4 C54 31.40(17) yes
C51 Zr4 C55 90.28(17) yes
C52 Zr4 C55 59.17(19) yes
C53 Zr4 C55 55.77(18) yes
C54 Zr4 C55 32.21(18) yes
C51 Zr4 C56 58.70(18) yes
C52 Zr4 C56 37.53(19) yes
C53 Zr4 C56 58.43(19) yes
C54 Zr4 C56 55.35(19) yes
C55 Zr4 C56 35.33(19) yes
Zr1 C1 C2 79.7(3) yes
Zr1 C1 C8 65.3(3) yes
C2 C1 C8 106.7(5) yes
Zr1 C1 C9 123.1(4) yes
C2 C1 C9 126.5(6) yes
C8 C1 C9 126.7(5) yes
C1 C2 Zr1 67.6(3) yes
C1 C2 C3 110.3(5) yes
Zr1 C2 C3 70.4(3) yes
C1 C2 C10 124.6(6) yes
Zr1 C2 C10 126.7(4) yes
C3 C2 C10 125.1(6) yes
Zr1 C3 C2 77.7(3) yes
Zr1 C3 C4 64.2(3) yes
C2 C3 C4 108.0(5) yes
Zr1 C3 C11 127.3(4) yes
C2 C3 C11 125.4(5) yes
C4 C3 C11 126.4(5) yes
C3 C4 Zr1 81.5(3) yes
C3 C4 C5 132.9(5) yes
Zr1 C4 C5 82.4(3) yes
C3 C4 C8 107.8(5) yes
Zr1 C4 C8 70.4(3) yes
C5 C4 C8 107.8(5) yes
C4 C5 Zr1 63.5(3) yes
C4 C5 C6 106.9(5) yes
Zr1 C5 C6 77.9(3) yes
C4 C5 C12 128.1(6) yes
Zr1 C5 C12 127.5(4) yes
C6 C5 C12 124.8(6) yes
C5 C6 Zr1 70.2(3) yes
C5 C6 C7 110.9(5) yes
Zr1 C6 C7 67.0(3) yes
C5 C6 C13 124.9(6) yes
Zr1 C6 C13 129.9(4) yes
C7 C6 C13 124.2(6) yes
Zr1 C7 C6 81.0(3) yes
Zr1 C7 C8 65.2(3) yes
C6 C7 C8 107.2(5) yes
Zr1 C7 C14 122.6(4) yes
C6 C7 C14 125.9(6) yes
C8 C7 C14 126.8(6) yes
C4 C8 C1 107.2(4) yes
C4 C8 C7 107.1(5) yes
C1 C8 C7 131.0(5) yes
C4 C8 Zr1 72.0(2) yes
C1 C8 Zr1 79.1(3) yes
C7 C8 Zr1 79.4(3) yes
C1 C9 H91 109.2 no
C1 C9 H92 110.2 no
H91 C9 H92 109.8 no
C1 C9 H93 108.9 no
H91 C9 H93 109.1 no
H92 C9 H93 109.6 no
C2 C10 H101 110.2 no
C2 C10 H102 109.4 no
H101 C10 H102 109.8 no
C2 C10 H103 109.1 no
H101 C10 H103 109.1 no
H102 C10 H103 109.1 no
C3 C11 H111 109.4 no
C3 C11 H112 110.1 no
H111 C11 H112 109.3 no
C3 C11 H113 108.4 no
H111 C11 H113 110.0 no
H112 C11 H113 109.5 no
C5 C12 H121 110.3 no
C5 C12 H122 109.8 no
H121 C12 H122 109.7 no
C5 C12 H123 109.7 no
H121 C12 H123 108.9 no
H122 C12 H123 108.4 no
C6 C13 H131 110.4 no
C6 C13 H132 109.8 no
H131 C13 H132 108.6 no
C6 C13 H133 110.2 no
H131 C13 H133 109.0 no
H132 C13 H133 108.8 no
C7 C14 H141 109.4 no
C7 C14 H142 109.6 no
H141 C14 H142 110.1 no
C7 C14 H143 109.0 no
H141 C14 H143 109.9 no
H142 C14 H143 108.9 no
Zr1 C15 Zr2 77.35(16) yes
Zr1 C15 H151 80(4) no
Zr2 C15 H151 141(4) no
Zr1 C15 H152 142(4) no
Zr2 C15 H152 77(4) no
H151 C15 H152 104(6) no
Zr1 C15 H153 112(4) no
Zr2 C15 H153 118(4) no
H151 C15 H153 100(6) no
H152 C15 H153 104(5) no
Zr1 C16 Zr2 84.59(17) yes
Zr1 C16 H161 115.3 no
Zr2 C16 H161 115.3 no
Zr1 C16 H162 115.3 no
Zr2 C16 H162 115.3 no
H161 C16 H162 109.5 no
Zr2 C17 Zr1 76.74(18) yes
Zr2 C17 H171 103(5) no
Zr1 C17 H171 112(5) no
Zr2 C17 H172 76(4) no
Zr1 C17 H172 135(4) no
H171 C17 H172 109(6) no
Zr2 C17 H173 138(5) no
Zr1 C17 H173 81(5) no
H171 C17 H173 118(6) no
H172 C17 H173 95(6) no
Zr2 C18 C19 77.5(3) yes
Zr2 C18 C25 62.9(3) yes
C19 C18 C25 106.9(5) yes
Zr2 C18 C26 127.9(4) yes
C19 C18 C26 126.2(5) yes
C25 C18 C26 126.7(5) yes
C18 C19 Zr2 71.1(3) yes
C18 C19 C20 110.3(5) yes
Zr2 C19 C20 66.2(3) yes
C18 C19 C27 125.1(5) yes
Zr2 C19 C27 130.3(4) yes
C20 C19 C27 124.6(5) yes
Zr2 C20 C19 81.1(3) yes
Zr2 C20 C21 65.7(3) yes
C19 C20 C21 106.8(5) yes
Zr2 C20 C28 124.2(4) yes
C19 C20 C28 123.6(5) yes
C21 C20 C28 129.2(5) yes
C20 C21 Zr2 79.0(3) yes
C20 C21 C22 131.3(5) yes
Zr2 C21 C22 79.2(3) yes
C20 C21 C25 107.0(4) yes
Zr2 C21 C25 72.2(2) yes
C22 C21 C25 106.9(5) yes
Zr2 C22 C21 65.4(3) yes
Zr2 C22 C23 81.2(3) yes
C21 C22 C23 107.1(5) yes
Zr2 C22 C29 123.2(3) yes
C21 C22 C29 126.9(5) yes
C23 C22 C29 125.6(5) yes
C22 C23 Zr2 66.6(3) yes
C22 C23 C24 110.9(5) yes
Zr2 C23 C24 70.3(3) yes
C22 C23 C30 125.3(5) yes
Zr2 C23 C30 129.9(4) yes
C24 C23 C30 123.7(6) yes
Zr2 C24 C23 78.1(3) yes
Zr2 C24 C25 63.5(3) yes
C23 C24 C25 106.6(5) yes
Zr2 C24 C31 127.4(4) yes
C23 C24 C31 126.0(5) yes
C25 C24 C31 127.1(5) yes
C21 C25 C24 108.2(4) yes
C21 C25 C18 108.8(5) yes
C24 C25 C18 132.6(5) yes
C21 C25 Zr2 70.5(3) yes
C24 C25 Zr2 82.2(3) yes
C18 C25 Zr2 83.3(3) yes
C18 C26 H261 108.9 no
C18 C26 H262 110.1 no
H261 C26 H262 108.9 no
C18 C26 H263 109.8 no
H261 C26 H263 109.2 no
H262 C26 H263 109.9 no
C19 C27 H271 110.1 no
C19 C27 H272 109.6 no
H271 C27 H272 108.9 no
C19 C27 H273 109.7 no
H271 C27 H273 109.1 no
H272 C27 H273 109.5 no
C20 C28 H281 110.1 no
C20 C28 H282 109.3 no
H281 C28 H282 108.8 no
C20 C28 H283 110.3 no
H281 C28 H283 109.5 no
H282 C28 H283 108.9 no
C22 C29 H291 109.5 no
C22 C29 H292 110.9 no
H291 C29 H292 108.7 no
C22 C29 H293 110.4 no
H291 C29 H293 108.0 no
H292 C29 H293 109.3 no
C23 C30 H301 110.5 no
C23 C30 H302 109.2 no
H301 C30 H302 108.5 no
C23 C30 H303 109.9 no
H301 C30 H303 109.5 no
H302 C30 H303 109.3 no
C24 C31 H311 110.2 no
C24 C31 H312 110.5 no
H311 C31 H312 108.2 no
C24 C31 H313 109.7 no
H311 C31 H313 109.6 no
H312 C31 H313 108.5 no
Zr3 C32 C33 81.6(3) yes
Zr3 C32 C39 65.6(3) yes
C33 C32 C39 107.0(5) yes
Zr3 C32 C40 122.5(4) yes
C33 C32 C40 125.8(5) yes
C39 C32 C40 126.9(5) yes
C32 C33 Zr3 65.9(3) yes
C32 C33 C34 110.7(5) yes
Zr3 C33 C34 71.1(3) yes
C32 C33 C41 123.9(5) yes
Zr3 C33 C41 129.1(4) yes
C34 C33 C41 125.4(5) yes
C33 C34 Zr3 77.2(3) yes
C33 C34 C35 106.6(5) yes
Zr3 C34 C35 62.9(3) yes
C33 C34 C42 126.5(5) yes
Zr3 C34 C42 128.0(4) yes
C35 C34 C42 126.7(5) yes
C34 C35 Zr3 83.0(3) yes
C34 C35 C36 132.9(5) yes
Zr3 C35 C36 82.6(3) yes
C34 C35 C39 108.2(5) yes
Zr3 C35 C39 69.9(3) yes
C36 C35 C39 108.3(5) yes
C35 C36 Zr3 63.4(3) yes
C35 C36 C37 107.2(5) yes
Zr3 C36 C37 77.3(3) yes
C35 C36 C43 126.1(5) yes
Zr3 C36 C43 127.5(4) yes
C37 C36 C43 126.5(5) yes
C36 C37 Zr3 70.7(3) yes
C36 C37 C38 110.4(5) yes
Zr3 C37 C38 66.8(3) yes
C36 C37 C44 125.7(5) yes
Zr3 C37 C44 128.7(4) yes
C38 C37 C44 123.9(5) yes
Zr3 C38 C37 80.9(3) yes
Zr3 C38 C39 65.0(3) yes
C37 C38 C39 106.9(5) yes
Zr3 C38 C45 122.4(4) yes
C37 C38 C45 125.6(5) yes
C39 C38 C45 127.3(5) yes
C35 C39 C38 107.0(5) yes
C35 C39 C32 107.3(5) yes
C38 C39 C32 131.1(5) yes
C35 C39 Zr3 72.6(3) yes
C38 C39 Zr3 79.3(3) yes
C32 C39 Zr3 78.9(3) yes
C32 C40 H401 109.6 no
C32 C40 H402 109.3 no
H401 C40 H402 108.8 no
C32 C40 H403 110.5 no
H401 C40 H403 109.5 no
H402 C40 H403 109.1 no
C33 C41 H411 109.0 no
C33 C41 H412 109.9 no
H411 C41 H412 109.9 no
C33 C41 H413 109.9 no
H411 C41 H413 109.2 no
H412 C41 H413 108.9 no
C34 C42 H421 108.9 no
C34 C42 H422 110.1 no
H421 C42 H422 109.5 no
C34 C42 H423 109.2 no
H421 C42 H423 109.1 no
H422 C42 H423 110.0 no
C36 C43 H431 108.9 no
C36 C43 H432 109.3 no
H431 C43 H432 110.2 no
C36 C43 H433 109.5 no
H431 C43 H433 108.9 no
H432 C43 H433 110.1 no
C37 C44 H441 109.9 no
C37 C44 H442 110.3 no
H441 C44 H442 108.8 no
C37 C44 H443 108.9 no
H441 C44 H443 109.7 no
H442 C44 H443 109.2 no
C38 C45 H451 108.7 no
C38 C45 H452 110.7 no
H451 C45 H452 109.1 no
C38 C45 H453 110.9 no
H451 C45 H453 108.4 no
H452 C45 H453 108.9 no
Zr3 C46 Zr4 77.55(13) yes
Zr3 C46 H461 105(4) no
Zr4 C46 H461 112(4) no
Zr3 C46 H462 70(3) no
Zr4 C46 H462 131(3) no
H461 C46 H462 112(5) no
Zr3 C46 H463 143(5) no
Zr4 C46 H463 83(5) no
H461 C46 H463 112(6) no
H462 C46 H463 101(5) no
Zr3 C47 Zr4 77.01(14) yes
Zr3 C47 H471 140(4) no
Zr4 C47 H471 70(4) no
Zr3 C47 H472 118(5) no
Zr4 C47 H472 104(5) no
H471 C47 H472 92(7) no
Zr3 C47 H473 75(4) no
Zr4 C47 H473 129(4) no
H471 C47 H473 109(5) no
H472 C47 H473 126(7) no
Zr4 C48 Zr3 84.58(16) yes
Zr4 C48 H481 108(3) no
Zr3 C48 H481 111(4) no
Zr4 C48 H482 120(4) no
Zr3 C48 H482 112(4) no
H481 C48 H482 117(5) no
Zr4 C49 C50 80.0(3) yes
Zr4 C49 C56 65.6(3) yes
C50 C49 C56 106.7(5) yes
Zr4 C49 C57 124.2(4) yes
C50 C49 C57 125.3(5) yes
C56 C49 C57 127.8(5) yes
C49 C50 Zr4 67.6(3) yes
C49 C50 C51 111.8(5) yes
Zr4 C50 C51 71.1(3) yes
C49 C50 C58 123.5(5) yes
Zr4 C50 C58 128.2(4) yes
C51 C50 C58 124.7(5) yes
Zr4 C51 C50 77.1(3) yes
Zr4 C51 C52 63.7(3) yes
C50 C51 C52 106.3(5) yes
Zr4 C51 C59 125.7(3) yes
C50 C51 C59 127.2(5) yes
C52 C51 C59 126.4(5) yes
C51 C52 Zr4 81.7(3) yes
C51 C52 C53 132.6(5) yes
Zr4 C52 C53 81.5(3) yes
C51 C52 C56 108.2(5) yes
Zr4 C52 C56 70.4(3) yes
C53 C52 C56 107.1(5) yes
C52 C53 Zr4 63.8(3) yes
C52 C53 C54 106.8(5) yes
Zr4 C53 C54 78.1(3) yes
C52 C53 C60 125.7(5) yes
Zr4 C53 C60 127.6(4) yes
C54 C53 C60 127.2(5) yes
C53 C54 Zr4 70.5(3) yes
C53 C54 C55 111.8(5) yes
Zr4 C54 C55 67.2(3) yes
C53 C54 C61 124.8(6) yes
Zr4 C54 C61 128.4(4) yes
C55 C54 C61 123.4(5) yes
Zr4 C55 C54 80.6(3) yes
Zr4 C55 C56 65.5(3) yes
C54 C55 C56 106.7(5) yes
Zr4 C55 C62 124.5(4) yes
C54 C55 C62 125.0(5) yes
C56 C55 C62 128.0(5) yes
C52 C56 C49 107.0(5) yes
C52 C56 C55 107.4(5) yes
C49 C56 C55 130.6(5) yes
C52 C56 Zr4 72.0(3) yes
C49 C56 Zr4 78.9(3) yes
C55 C56 Zr4 79.1(3) yes
C49 C57 H571 110.3 no
C49 C57 H572 110.1 no
H571 C57 H572 108.2 no
C49 C57 H573 110.2 no
H571 C57 H573 109.3 no
H572 C57 H573 108.8 no
C50 C58 H581 110.4 no
C50 C58 H582 110.2 no
H581 C58 H582 109.3 no
C50 C58 H583 110.0 no
H581 C58 H583 108.6 no
H582 C58 H583 108.4 no
C51 C59 H591 110.7 no
C51 C59 H592 110.7 no
H591 C59 H592 109.2 no
C51 C59 H593 110.2 no
H591 C59 H593 108.0 no
H592 C59 H593 107.9 no
C53 C60 H601 110.7 no
C53 C60 H602 109.7 no
H601 C60 H602 110.0 no
C53 C60 H603 108.4 no
H601 C60 H603 109.1 no
H602 C60 H603 108.8 no
C54 C61 H611 109.9 no
C54 C61 H612 109.2 no
H611 C61 H612 109.3 no
C54 C61 H613 109.0 no
H611 C61 H613 109.8 no
H612 C61 H613 109.7 no
C55 C62 H621 109.0 no
C55 C62 H622 108.1 no
H621 C62 H622 110.1 no
C55 C62 H623 109.6 no
H621 C62 H623 110.5 no
H622 C62 H623 109.6 no

loop_
_geom_bond_atom_site_label_1
_geom_bond_atom_site_label_2
_geom_bond_distance
_geom_bond_publ_flag
Zr1 Zr2 3.0517(6) yes
Zr1 C1 2.449(5) yes
Zr1 C2 2.607(6) yes
Zr1 C3 2.513(5) yes
Zr1 C4 2.288(5) yes
Zr1 C5 2.535(6) yes
Zr1 C6 2.633(6) yes
Zr1 C7 2.454(5) yes
Zr1 C8 2.266(4) yes
Zr1 C15 2.436(5) yes
Zr1 C16 2.278(5) yes
Zr1 C17 2.472(6) yes
Zr2 C15 2.447(6) yes
Zr2 C16 2.257(5) yes
Zr2 C17 2.444(6) yes
Zr2 C18 2.554(5) yes
Zr2 C19 2.636(6) yes
Zr2 C20 2.441(5) yes
Zr2 C21 2.266(5) yes
Zr2 C22 2.448(5) yes
Zr2 C23 2.636(6) yes
Zr2 C24 2.535(5) yes
Zr2 C25 2.289(4) yes
Zr3 C32 2.429(5) yes
Zr3 C33 2.633(6) yes
Zr3 C34 2.555(5) yes
Zr3 C35 2.292(5) yes
Zr3 C36 2.542(5) yes
Zr3 C37 2.627(5) yes
Zr3 C38 2.446(5) yes
Zr3 C39 2.255(5) yes
Zr3 C46 2.430(5) yes
Zr3 C47 2.441(5) yes
Zr3 C48 2.255(5) yes
Zr4 C46 2.430(5) yes
Zr4 C47 2.448(6) yes
Zr4 C48 2.268(5) yes
Zr4 C49 2.445(5) yes
Zr4 C50 2.605(5) yes
Zr4 C51 2.527(5) yes
Zr4 C52 2.290(5) yes
Zr4 C53 2.524(5) yes
Zr4 C54 2.619(6) yes
Zr4 C55 2.447(5) yes
Zr4 C56 2.268(5) yes
C1 C2 1.433(8) yes
C1 C8 1.454(10) yes
C1 C9 1.497(8) yes
C2 C3 1.412(8) yes
C2 C10 1.502(8) yes
C3 C4 1.431(7) yes
C3 C11 1.503(7) yes
C4 C5 1.437(8) yes
C4 C8 1.468(7) yes
C5 C6 1.421(8) yes
C5 C12 1.500(9) yes
C6 C7 1.412(9) yes
C6 C13 1.497(9) yes
C7 C8 1.447(8) yes
C7 C14 1.513(9) yes
C9 H91 0.965 no
C9 H92 0.967 no
C9 H93 0.964 no
C10 H101 0.964 no
C10 H102 0.965 no
C10 H103 0.961 no
C11 H111 0.955 no
C11 H112 0.963 no
C11 H113 0.963 no
C12 H121 0.966 no
C12 H122 0.965 no
C12 H123 0.957 no
C13 H131 0.958 no
C13 H132 0.959 no
C13 H133 0.956 no
C14 H141 0.968 no
C14 H142 0.957 no
C14 H143 0.965 no
C15 H151 0.88(7) no
C15 H152 1.02(7) no
C15 H153 0.96(7) no
C16 H161 0.950 no
C16 H162 0.950 no
C17 H171 0.89(7) no
C17 H172 1.10(7) no
C17 H173 0.86(8) no
C18 C19 1.410(8) yes
C18 C25 1.430(8) yes
C18 C26 1.502(8) yes
C19 C20 1.442(8) yes
C19 C27 1.496(8) yes
C20 C21 1.437(7) yes
C20 C28 1.505(8) yes
C21 C22 1.447(7) yes
C21 C25 1.458(7) yes
C22 C23 1.417(8) yes
C22 C29 1.506(7) yes
C23 C24 1.411(8) yes
C23 C30 1.501(8) yes
C24 C25 1.445(8) yes
C24 C31 1.506(8) yes
C26 H261 0.965 no
C26 H262 0.964 no
C26 H263 0.964 no
C27 H271 0.962 no
C27 H272 0.964 no
C27 H273 0.956 no
C28 H281 0.965 no
C28 H282 0.970 no
C28 H283 0.960 no
C29 H291 0.964 no
C29 H292 0.959 no
C29 H293 0.965 no
C30 H301 0.963 no
C30 H302 0.958 no
C30 H303 0.968 no
C31 H311 0.964 no
C31 H312 0.968 no
C31 H313 0.967 no
C32 C33 1.432(8) yes
C32 C39 1.435(8) yes
C32 C40 1.499(8) yes
C33 C34 1.416(8) yes
C33 C41 1.504(8) yes
C34 C35 1.443(8) yes
C34 C42 1.499(8) yes
C35 C36 1.431(8) yes
C35 C39 1.463(7) yes
C36 C37 1.425(8) yes
C36 C43 1.500(8) yes
C37 C38 1.423(8) yes
C37 C44 1.498(8) yes
C38 C39 1.454(8) yes
C38 C45 1.501(8) yes
C40 H401 0.962 no
C40 H402 0.961 no
C40 H403 0.964 no
C41 H411 0.958 no
C41 H412 0.957 no
C41 H413 0.950 no
C42 H421 0.961 no
C42 H422 0.967 no
C42 H423 0.968 no
C43 H431 0.961 no
C43 H432 0.961 no
C43 H433 0.961 no
C44 H441 0.967 no
C44 H442 0.960 no
C44 H443 0.963 no
C45 H451 0.955 no
C45 H452 0.960 no
C45 H453 0.950 no
C46 H461 0.93(6) no
C46 H462 1.12(6) no
C46 H463 0.82(7) no
C47 H471 1.02(7) no
C47 H472 0.79(6) no
C47 H473 0.95(7) no
C48 H481 0.98(6) no
C48 H482 0.99(5) no
C49 C50 1.420(8) yes
C49 C56 1.449(8) yes
C49 C57 1.509(8) yes
C50 C51 1.407(8) yes
C50 C58 1.515(8) yes
C51 C52 1.449(8) yes
C51 C59 1.491(7) yes
C52 C53 1.454(8) yes
C52 C56 1.467(7) yes
C53 C54 1.395(8) yes
C53 C60 1.509(8) yes
C54 C55 1.415(8) yes
C54 C61 1.515(8) yes
C55 C56 1.441(8) yes
C55 C62 1.505(8) yes
C57 H571 0.959 no
C57 H572 0.962 no
C57 H573 0.963 no
C58 H581 0.961 no
C58 H582 0.962 no
C58 H583 0.969 no
C59 H591 0.961 no
C59 H592 0.964 no
C59 H593 0.962 no
C60 H601 0.959 no
C60 H602 0.958 no
C60 H603 0.956 no
C61 H611 0.966 no
C61 H612 0.963 no
C61 H613 0.956 no
C62 H621 0.962 no
C62 H622 0.961 no
C62 H623 0.961 no
